data_2239050
loop_
_publ_author_name
'Moreno-Fuquen, Rodolfo'
'Rend\'on, Mauricio'
'Kennedy, Alan R.'

_publ_section_title
;
 3,4-Dimethylphenyl benzoate
;
_journal_coeditor_code TK5288
_journal_issue 2
_journal_name_full 'Acta Crystallographica Section E'
_journal_page_first o194
_journal_paper_doi 10.1107/S1600536814001299
_journal_volume 70
_journal_year 2014
_chemical_formula_iupac 'C15 H14 O2'
_chemical_formula_moiety 'C15 H14 O2'
_chemical_formula_sum 'C15 H14 O2'
_chemical_formula_weight 226.26
_chemical_melting_point 322.0(10)
_chemical_name_common '3,4-dimethyl phenyl benzoate'
_chemical_name_systematic
;
3,4-Dimethylphenyl benzoate
;
_space_group_IT_number 2
_symmetry_cell_setting triclinic
_symmetry_space_group_name_Hall '-P 1'
_symmetry_space_group_name_H-M 'P -1'
_atom_sites_solution_hydrogens geom
_atom_sites_solution_primary direct
_atom_sites_solution_secondary difmap
_audit_creation_method SHELXL-97
_cell_angle_alpha 88.592(4)
_cell_angle_beta 77.020(5)
_cell_angle_gamma 77.680(4)
_cell_formula_units_Z 2
_cell_length_a 6.0293(4)
_cell_length_b 7.8506(3)
_cell_length_c 13.1163(9)
_cell_measurement_reflns_used 2013
_cell_measurement_temperature 123.3
_cell_measurement_theta_max 29.6076
_cell_measurement_theta_min 3.0585
_cell_volume 590.87(6)
_computing_cell_refinement 'CrysAlisPro (Oxford Diffraction, 2010)'
_computing_data_collection
;
CrysAlisPro (Oxford Diffraction, 2010)
;
_computing_data_reduction 'CrysAlisPro (Oxford Diffraction, 2010)'
_computing_molecular_graphics
;
ORTEP-3 for Windows (Farrugia, 2012)
and Mercury (Macrae <i>et al.</i>, 2006)
;
_computing_publication_material 'WinGX (Farrugia, 2012)'
_computing_structure_refinement 'SHELX-97 (Sheldrick, 2008)'
_computing_structure_solution 'SHELXS97 (Sheldrick, 2008)'
_diffrn_ambient_temperature 123
_diffrn_measured_fraction_theta_full 0.998
_diffrn_measured_fraction_theta_max 0.874
_diffrn_measurement_device_type 'Oxford Diffraction Xcalibur E'
_diffrn_measurement_method 'omega scans'
_diffrn_radiation_monochromator graphite
_diffrn_radiation_source 'fine-focus sealed tube'
_diffrn_radiation_type MoK\a
_diffrn_radiation_wavelength 0.71073
_diffrn_reflns_av_R_equivalents 0.0213
_diffrn_reflns_av_sigmaI/netI 0.0413
_diffrn_reflns_limit_h_max 8
_diffrn_reflns_limit_h_min -8
_diffrn_reflns_limit_k_max 10
_diffrn_reflns_limit_k_min -10
_diffrn_reflns_limit_l_max 18
_diffrn_reflns_limit_l_min -18
_diffrn_reflns_number 5782
_diffrn_reflns_theta_full 27.00
_diffrn_reflns_theta_max 29.81
_diffrn_reflns_theta_min 3.06
_diffrn_standards_decay_% 0
_diffrn_standards_interval_time 120
_diffrn_standards_number 0
_exptl_absorpt_coefficient_mu 0.083
_exptl_absorpt_correction_T_max 1.0000
_exptl_absorpt_correction_T_min 0.9771
_exptl_absorpt_correction_type multi-scan
_exptl_absorpt_process_details
;
(CrysAlisPro; Oxford Diffraction, 2010)
;
_exptl_crystal_colour colourless
_exptl_crystal_density_diffrn 1.272
_exptl_crystal_density_method 'not measured'
_exptl_crystal_description plate
_exptl_crystal_F_000 240
_exptl_crystal_size_max 0.33
_exptl_crystal_size_mid 0.25
_exptl_crystal_size_min 0.06
_refine_diff_density_max 0.276
_refine_diff_density_min -0.244
_refine_ls_extinction_method none
_refine_ls_goodness_of_fit_ref 1.044
_refine_ls_hydrogen_treatment constr
_refine_ls_matrix_type full
_refine_ls_number_parameters 156
_refine_ls_number_reflns 2965
_refine_ls_number_restraints 0
_refine_ls_restrained_S_all 1.044
_refine_ls_R_factor_all 0.0695
_refine_ls_R_factor_gt 0.0480
_refine_ls_shift/su_max 0.000
_refine_ls_shift/su_mean 0.000
_refine_ls_structure_factor_coef Fsqd
_refine_ls_weighting_details 'calc w=1/[\s^2^(Fo^2^)+(0.0425P)^2^+0.1253P] where P=(Fo^2^+2Fc^2^)/3'
_refine_ls_weighting_scheme calc
_refine_ls_wR_factor_gt 0.1010
_refine_ls_wR_factor_ref 0.1118
_reflns_number_gt 2196
_reflns_number_total 2965
_reflns_threshold_expression I>2\s(I)
_cod_data_source_file tk5288sup1.cif
_cod_data_source_block I
_cod_database_code 2239050
_cod_database_fobs_code 2239050

loop_
_symmetry_equiv_pos_as_xyz
'x, y, z'
'-x, -y, -z'

loop_
_atom_site_type_symbol
_atom_site_label
_atom_site_fract_x
_atom_site_fract_y
_atom_site_fract_z
_atom_site_U_iso_or_equiv
_atom_site_adp_type
_atom_site_calc_flag
_atom_site_refinement_flags
_atom_site_occupancy
_atom_site_symmetry_multiplicity
O O7 0.50750(18) 0.19314(11) 0.74671(8) 0.0239(2) Uani d . 1 1
O O8 0.74671(18) 0.27031(12) 0.83880(8) 0.0262(3) Uani d . 1 1
C C1 0.4447(2) 0.36566(16) 0.71295(11) 0.0202(3) Uani d . 1 1
C C2 0.2126(2) 0.44540(17) 0.74124(11) 0.0227(3) Uani d . 1 1
H H2 0.1032 0.3888 0.7848 0.027 Uiso calc R 1 1
C C3 0.1425(3) 0.61121(18) 0.70426(11) 0.0236(3) Uani d . 1 1
H H3 -0.0171 0.6682 0.7231 0.028 Uiso calc R 1 1
C C4 0.3009(3) 0.69544(17) 0.64030(11) 0.0218(3) Uani d . 1 1
C C5 0.5366(2) 0.61144(17) 0.61281(11) 0.0213(3) Uani d . 1 1
C C6 0.6075(2) 0.44503(17) 0.64949(11) 0.0211(3) Uani d . 1 1
H H6 0.7665 0.3865 0.6310 0.025 Uiso calc R 1 1
C C7 0.6508(2) 0.16320(16) 0.81492(10) 0.0184(3) Uani d . 1 1
C C8 0.6695(2) -0.01620(16) 0.85620(10) 0.0182(3) Uani d . 1 1
C C9 0.8327(2) -0.07177(17) 0.91616(11) 0.0226(3) Uani d . 1 1
H H9 0.9322 0.0019 0.9267 0.027 Uiso calc R 1 1
C C10 0.8508(3) -0.23504(18) 0.96080(12) 0.0257(3) Uani d . 1 1
H H10 0.9613 -0.2727 1.0025 0.031 Uiso calc R 1 1
C C11 0.7073(3) -0.34264(17) 0.94426(11) 0.0252(3) Uani d . 1 1
H H11 0.7192 -0.4542 0.9748 0.030 Uiso calc R 1 1
C C12 0.5461(3) -0.28836(17) 0.88330(11) 0.0241(3) Uani d . 1 1
H H12 0.4495 -0.3635 0.8716 0.029 Uiso calc R 1 1
C C13 0.5251(2) -0.12484(16) 0.83937(11) 0.0205(3) Uani d . 1 1
H H13 0.4135 -0.0872 0.7982 0.025 Uiso calc R 1 1
C C14 0.2186(3) 0.87556(18) 0.60106(13) 0.0314(4) Uani d . 1 1
H H14A 0.0507 0.9147 0.6291 0.047 Uiso calc R 1 1
H H14B 0.2509 0.8716 0.5244 0.047 Uiso calc R 1 1
H H14C 0.3010 0.9570 0.6242 0.047 Uiso calc R 1 1
C C15 0.7122(3) 0.6999(2) 0.54453(12) 0.0292(3) Uani d . 1 1
H H15A 0.8692 0.6291 0.5400 0.044 Uiso calc R 1 1
H H15B 0.7010 0.8151 0.5748 0.044 Uiso calc R 1 1
H H15C 0.6807 0.7130 0.4743 0.044 Uiso calc R 1 1

loop_
_atom_site_aniso_label
_atom_site_aniso_U_11
_atom_site_aniso_U_22
_atom_site_aniso_U_33
_atom_site_aniso_U_12
_atom_site_aniso_U_13
_atom_site_aniso_U_23
O7 0.0319(6) 0.0159(4) 0.0298(6) -0.0087(4) -0.0163(5) 0.0063(4)
O8 0.0332(6) 0.0197(5) 0.0327(6) -0.0133(4) -0.0150(5) 0.0059(4)
C1 0.0273(8) 0.0157(6) 0.0211(7) -0.0066(5) -0.0112(6) 0.0045(5)
C2 0.0236(7) 0.0247(7) 0.0220(7) -0.0100(6) -0.0057(6) 0.0049(6)
C3 0.0222(7) 0.0248(7) 0.0240(7) -0.0035(6) -0.0071(6) 0.0014(6)
C4 0.0283(8) 0.0189(6) 0.0206(7) -0.0050(6) -0.0111(6) 0.0028(5)
C5 0.0256(8) 0.0232(7) 0.0181(7) -0.0097(6) -0.0074(6) 0.0033(5)
C6 0.0204(7) 0.0226(7) 0.0207(7) -0.0041(5) -0.0058(6) 0.0001(5)
C7 0.0194(7) 0.0174(6) 0.0188(7) -0.0051(5) -0.0043(5) 0.0016(5)
C8 0.0216(7) 0.0147(6) 0.0175(7) -0.0042(5) -0.0025(5) -0.0001(5)
C9 0.0261(8) 0.0196(6) 0.0249(7) -0.0067(5) -0.0097(6) 0.0012(6)
C10 0.0303(8) 0.0225(7) 0.0241(7) -0.0013(6) -0.0098(6) 0.0030(6)
C11 0.0322(8) 0.0147(6) 0.0251(8) -0.0034(6) -0.0012(6) 0.0034(5)
C12 0.0278(8) 0.0183(6) 0.0264(8) -0.0094(6) -0.0024(6) -0.0003(6)
C13 0.0217(7) 0.0182(6) 0.0225(7) -0.0053(5) -0.0056(6) 0.0002(5)
C14 0.0376(9) 0.0237(7) 0.0361(9) -0.0062(6) -0.0161(7) 0.0080(6)
C15 0.0323(9) 0.0324(8) 0.0270(8) -0.0145(7) -0.0087(7) 0.0101(6)

loop_
_atom_type_symbol
_atom_type_description
_atom_type_scat_dispersion_real
_atom_type_scat_dispersion_imag
_atom_type_scat_source
O O 0.0106 0.0060 'International Tables Vol C Tables 4.2.6.8 and 6.1.1.4'
C C 0.0033 0.0016 'International Tables Vol C Tables 4.2.6.8 and 6.1.1.4'
H H 0.0000 0.0000 'International Tables Vol C Tables 4.2.6.8 and 6.1.1.4'

loop_
_geom_angle_atom_site_label_1
_geom_angle_atom_site_label_2
_geom_angle_atom_site_label_3
_geom_angle
C7 O7 C1 117.97(10)
C2 C1 C6 122.09(13)
C2 C1 O7 116.62(12)
C6 C1 O7 121.17(12)
C1 C2 C3 118.16(13)
C1 C2 H2 120.9
C3 C2 H2 120.9
C2 C3 C4 121.48(14)
C2 C3 H3 119.3
C4 C3 H3 119.3
C3 C4 C5 119.23(12)
C3 C4 C14 120.13(13)
C5 C4 C14 120.64(13)
C6 C5 C4 119.46(13)
C6 C5 C15 120.11(13)
C4 C5 C15 120.43(13)
C1 C6 C5 119.57(13)
C1 C6 H6 120.2
C5 C6 H6 120.2
O8 C7 O7 123.50(12)
O8 C7 C8 125.00(13)
O7 C7 C8 111.50(11)
C9 C8 C13 120.17(12)
C9 C8 C7 117.48(12)
C13 C8 C7 122.32(12)
C8 C9 C10 120.06(13)
C8 C9 H9 120.0
C10 C9 H9 120.0
C11 C10 C9 119.75(14)
C11 C10 H10 120.1
C9 C10 H10 120.1
C10 C11 C12 120.31(13)
C10 C11 H11 119.8
C12 C11 H11 119.8
C11 C12 C13 120.32(13)
C11 C12 H12 119.8
C13 C12 H12 119.8
C12 C13 C8 119.38(13)
C12 C13 H13 120.3
C8 C13 H13 120.3
C4 C14 H14A 109.5
C4 C14 H14B 109.5
H14A C14 H14B 109.5
C4 C14 H14C 109.5
H14A C14 H14C 109.5
H14B C14 H14C 109.5
C5 C15 H15A 109.5
C5 C15 H15B 109.5
H15A C15 H15B 109.5
C5 C15 H15C 109.5
H15A C15 H15C 109.5
H15B C15 H15C 109.5

loop_
_geom_bond_atom_site_label_1
_geom_bond_atom_site_label_2
_geom_bond_distance
O7 C7 1.3609(16)
O7 C1 1.4145(15)
O8 C7 1.2008(16)
C1 C2 1.3755(19)
C1 C6 1.383(2)
C2 C3 1.3909(19)
C2 H2 0.9500
C3 C4 1.391(2)
C3 H3 0.9500
C4 C5 1.402(2)
C4 C14 1.5133(18)
C5 C6 1.3943(19)
C5 C15 1.504(2)
C6 H6 0.9500
C7 C8 1.4871(17)
C8 C9 1.3872(19)
C8 C13 1.3950(18)
C9 C10 1.3892(19)
C9 H9 0.9500
C10 C11 1.384(2)
C10 H10 0.9500
C11 C12 1.386(2)
C11 H11 0.9500
C12 C13 1.3867(18)
C12 H12 0.9500
C13 H13 0.9500
C14 H14A 0.9800
C14 H14B 0.9800
C14 H14C 0.9800
C15 H15A 0.9800
C15 H15B 0.9800
C15 H15C 0.9800

loop_
_geom_hbond_atom_site_label_D
_geom_hbond_atom_site_label_H
_geom_hbond_atom_site_label_A
_geom_hbond_site_symmetry_A
_geom_hbond_distance_DH
_geom_hbond_distance_HA
_geom_hbond_distance_DA
_geom_hbond_angle_DHA
C2 H2 O8 1_455 0.95 2.47 3.3710(18) 157

loop_
_geom_torsion_atom_site_label_1
_geom_torsion_atom_site_label_2
_geom_torsion_atom_site_label_3
_geom_torsion_atom_site_label_4
_geom_torsion
C7 O7 C1 C2 -115.77(14)
C7 O7 C1 C6 67.97(17)
C6 C1 C2 C3 -0.1(2)
O7 C1 C2 C3 -176.31(12)
C1 C2 C3 C4 0.1(2)
C2 C3 C4 C5 -0.2(2)
C2 C3 C4 C14 179.75(13)
C3 C4 C5 C6 0.4(2)
C14 C4 C5 C6 -179.59(13)
C3 C4 C5 C15 -179.47(13)
C14 C4 C5 C15 0.6(2)
C2 C1 C6 C5 0.3(2)
O7 C1 C6 C5 176.31(12)
C4 C5 C6 C1 -0.4(2)
C15 C5 C6 C1 179.46(13)
C1 O7 C7 O8 -8.5(2)
C1 O7 C7 C8 170.72(11)
O8 C7 C8 C9 -8.7(2)
O7 C7 C8 C9 172.01(12)
O8 C7 C8 C13 169.10(14)
O7 C7 C8 C13 -10.15(18)
C13 C8 C9 C10 -0.8(2)
C7 C8 C9 C10 177.06(13)
C8 C9 C10 C11 0.7(2)
C9 C10 C11 C12 0.1(2)
C10 C11 C12 C13 -0.8(2)
C11 C12 C13 C8 0.7(2)
C9 C8 C13 C12 0.1(2)
C7 C8 C13 C12 -177.65(12)
